data_7037234
loop_
_publ_author_name
'Henckel, Danielle A.'
'Lin, Yuting F.'
'McCormick, Theresa M.'
'Kaminsky, Werner'
'Cossairt, Brandi M.'

_publ_section_title
;
 A doubly deprotonated diimine dioximate metalloligand as a synthon for
 multimetallic complex assembly.
;
_journal_issue 24
_journal_name_full 'Dalton transactions (Cambridge, England : 2003)'
_journal_page_first 10068
_journal_page_last 10075
_journal_paper_doi 10.1039/c5dt03650j
_journal_volume 45
_journal_year 2016
_chemical_formula_moiety 'C54 H84 Co3 Mn N24 O6, 5(Cl O4), 6(H2 O)'
_chemical_formula_sum 'C54 H96 Cl5 Co3 Mn N24 O32'
_chemical_formula_weight 2002.53
_chemical_name_common dh_183
_chemical_name_systematic
;
Complex 3-Mn
;
_space_group_IT_number 167
_symmetry_cell_setting trigonal
_symmetry_Int_Tables_number 167
_symmetry_space_group_name_Hall '-R 3 2"c'
_symmetry_space_group_name_H-M 'R -3 c :H'
_atom_sites_solution_hydrogens geom
_atom_sites_solution_primary direct
_atom_sites_solution_secondary difmap
_audit_conform_dict_location ftp://ftp.iucr.org/pub/cif_core.dic
_audit_conform_dict_name cif_core.dic
_audit_conform_dict_version 2.4
_audit_creation_date 2013-08-16T10:35:02-00:00
_audit_creation_method 'WinGX routine CIF_UPDATE'
_audit_update_record
;
2015-10-27 deposited with the CCDC.
2015-11-13 downloaded from the CCDC.
;
_cell_angle_alpha 90
_cell_angle_beta 90
_cell_angle_gamma 120
_cell_formula_units_Z 6
_cell_length_a 28.810(3)
_cell_length_b 28.810(3)
_cell_length_c 16.9308(19)
_cell_measurement_reflns_used 325
_cell_measurement_temperature 100(2)
_cell_measurement_theta_max 20
_cell_measurement_theta_min 3
_cell_volume 12170(2)
_computing_cell_refinement 'SAINT (Bruker, 2007)'
_computing_data_collection 'APEX2 (Bruker, 2007)'
_computing_data_reduction 'SAINT (Bruker, 2007)'
_computing_molecular_graphics 'ORTEP-3 for Windows (Farrugia, 1997)'
_computing_publication_material 'SHELXL-97 (Sheldrick, 1997)'
_computing_structure_refinement 'SHELXL-97 (Sheldrick, 2008)'
_computing_structure_solution 'SHELXS97 (Sheldrick, 1997)'
_diffrn_ambient_temperature 100(2)
_diffrn_measured_fraction_theta_full 1
_diffrn_measured_fraction_theta_max 0.998
_diffrn_measurement_device_type 'Bruker APEXII CCD area-detector'
_diffrn_measurement_method '\f and \w scans'
_diffrn_radiation_monochromator graphite
_diffrn_radiation_type MoK\a
_diffrn_radiation_wavelength 0.71073
_diffrn_reflns_av_R_equivalents 0.1074
_diffrn_reflns_av_unetI/netI 0.0327
_diffrn_reflns_limit_h_max 38
_diffrn_reflns_limit_h_min -38
_diffrn_reflns_limit_k_max 38
_diffrn_reflns_limit_k_min -38
_diffrn_reflns_limit_l_max 22
_diffrn_reflns_limit_l_min -22
_diffrn_reflns_number 141055
_diffrn_reflns_theta_full 25
_diffrn_reflns_theta_max 28.4
_diffrn_reflns_theta_min 2.45
_diffrn_source 'fine-focus sealed tube'
_exptl_absorpt_coefficient_mu 1.017
_exptl_absorpt_correction_T_max 0.9457
_exptl_absorpt_correction_T_min 0.8923
_exptl_absorpt_correction_type multi-scan
_exptl_absorpt_process_details '(SADABS; Bruker, 2007)'
_exptl_crystal_colour orange
_exptl_crystal_density_diffrn 1.639
_exptl_crystal_density_method 'not measured'
_exptl_crystal_description prism
_exptl_crystal_F_000 6210
_exptl_crystal_size_max 0.1
_exptl_crystal_size_mid 0.1
_exptl_crystal_size_min 0.02
_refine_diff_density_max 0.424
_refine_diff_density_min -0.483
_refine_diff_density_rms 0.077
_refine_ls_extinction_method none
_refine_ls_goodness_of_fit_ref 1.065
_refine_ls_hydrogen_treatment constr
_refine_ls_matrix_type full
_refine_ls_number_parameters 261
_refine_ls_number_reflns 3409
_refine_ls_number_restraints 83
_refine_ls_restrained_S_all 1.084
_refine_ls_R_factor_all 0.0851
_refine_ls_R_factor_gt 0.0529
_refine_ls_shift/su_max 0.001
_refine_ls_shift/su_mean 0
_refine_ls_structure_factor_coef Fsqd
_refine_ls_weighting_details 'calc w=1/[\s^2^(Fo^2^)+(0.0550P)^2^+60.1006P] where P=(Fo^2^+2Fc^2^)/3'
_refine_ls_weighting_scheme calc
_refine_ls_wR_factor_gt 0.1252
_refine_ls_wR_factor_ref 0.1417
_reflns_number_gt 2381
_reflns_number_total 3409
_reflns_threshold_expression >2\s(I)
_cod_data_source_file c5dt03650j2.cif
_cod_data_source_block dh_183_0ma
_cod_depositor_comments 'Adding full bibliography for 7037228--7037238.cif.'
_cod_original_sg_symbol_H-M 'R -3 c'
_cod_database_code 7037234

loop_
_symmetry_equiv_pos_as_xyz
'x, y, z'
'-y, x-y, z'
'-x+y, -x, z'
'x-y, -y, -z+1/2'
'-x, -x+y, -z+1/2'
'y, x, -z+1/2'
'x+2/3, y+1/3, z+1/3'
'-y+2/3, x-y+1/3, z+1/3'
'-x+y+2/3, -x+1/3, z+1/3'
'x-y+2/3, -y+1/3, -z+5/6'
'-x+2/3, -x+y+1/3, -z+5/6'
'y+2/3, x+1/3, -z+5/6'
'x+1/3, y+2/3, z+2/3'
'-y+1/3, x-y+2/3, z+2/3'
'-x+y+1/3, -x+2/3, z+2/3'
'x-y+1/3, -y+2/3, -z+7/6'
'-x+1/3, -x+y+2/3, -z+7/6'
'y+1/3, x+2/3, -z+7/6'
'-x, -y, -z'
'y, -x+y, -z'
'x-y, x, -z'
'-x+y, y, z-1/2'
'x, x-y, z-1/2'
'-y, -x, z-1/2'
'-x+2/3, -y+1/3, -z+1/3'
'y+2/3, -x+y+1/3, -z+1/3'
'x-y+2/3, x+1/3, -z+1/3'
'-x+y+2/3, y+1/3, z-1/6'
'x+2/3, x-y+1/3, z-1/6'
'-y+2/3, -x+1/3, z-1/6'
'-x+1/3, -y+2/3, -z+2/3'
'y+1/3, -x+y+2/3, -z+2/3'
'x-y+1/3, x+2/3, -z+2/3'
'-x+y+1/3, y+2/3, z+1/6'
'x+1/3, x-y+2/3, z+1/6'
'-y+1/3, -x+2/3, z+1/6'

loop_
_atom_site_label
_atom_site_type_symbol
_atom_site_fract_x
_atom_site_fract_y
_atom_site_fract_z
_atom_site_U_iso_or_equiv
_atom_site_adp_type
_atom_site_occupancy
_atom_site_symmetry_multiplicity
_atom_site_calc_flag
_atom_site_refinement_flags
_atom_site_disorder_assembly
_atom_site_disorder_group
C1 C 0.43617(17) 0.09914(19) 0.0382(2) 0.0729(16) Uani 1 1 d . A .
H1A H 0.4292 0.0637 0.0236 0.087 Uiso 1 1 calc R . .
H1B H 0.4097 0.1054 0.0127 0.087 Uiso 1 1 calc R . .
C2 C 0.51256(15) 0.14363(13) -0.0545(2) 0.0421(8) Uani 1 1 d . A .
C3 C 0.56565(13) 0.19121(12) -0.06233(18) 0.0318(7) Uani 1 1 d . A .
C4 C 0.60191(14) 0.20308(14) -0.13102(19) 0.0385(8) Uani 1 1 d . . .
H4A H 0.623 0.2412 -0.1382 0.058 Uiso 1 1 calc R . .
H4B H 0.581 0.187 -0.1776 0.058 Uiso 1 1 calc R . .
H4C H 0.6251 0.1887 -0.1217 0.058 Uiso 1 1 calc R . .
C5 C 0.48721(18) 0.10473(17) -0.1207(3) 0.0655(13) Uani 1 1 d . . .
H5A H 0.4593 0.0712 -0.1002 0.098 Uiso 1 1 calc R . .
H5B H 0.5138 0.0992 -0.1464 0.098 Uiso 1 1 calc R . .
H5C H 0.4722 0.1187 -0.158 0.098 Uiso 1 1 calc R . .
C6 C 0.61628(13) 0.18486(12) 0.15540(18) 0.0321(7) Uani 1 1 d . A .
H6 H 0.637 0.2213 0.166 0.038 Uiso 1 1 calc R . .
N4 N 0.5969(4) 0.1025(3) 0.1353(5) 0.046(2) Uani 0.5 1 d PDU A 1
C8 C 0.5599(4) 0.1112(3) 0.1051(5) 0.0438(19) Uani 0.5 1 d PDU A 1
H8 H 0.5316 0.086 0.0747 0.053 Uiso 0.5 1 calc PR A 1
C9 C 0.6007(5) 0.0535(4) 0.1355(7) 0.069(2) Uani 0.5 1 d PDU A 1
H9A H 0.5654 0.0227 0.1367 0.103 Uiso 0.5 1 calc PR A 1
H9B H 0.6204 0.0533 0.1812 0.103 Uiso 0.5 1 calc PR A 1
H9C H 0.619 0.0525 0.0886 0.103 Uiso 0.5 1 calc PR A 1
C7 C 0.63110(17) 0.14812(14) 0.17052(19) 0.0424(8) Uani 1 1 d D . .
H7 H 0.6637 0.1544 0.1935 0.051 Uiso 1 1 d R A .
N3 N 0.56664(12) 0.16070(10) 0.12232(16) 0.0367(7) Uani 1 1 d D . .
N4B N 0.5834(4) 0.0993(3) 0.1576(5) 0.046(2) Uani 0.5 1 d PD A 2
C8B C 0.5447(4) 0.1077(3) 0.1312(5) 0.0438(19) Uani 0.5 1 d PD A 2
H8B H 0.5094 0.0818 0.1209 0.053 Uiso 0.5 1 calc PR A 2
C9B C 0.5751(5) 0.0448(3) 0.1697(7) 0.069(2) Uani 0.5 1 d PD A 2
H9B1 H 0.5434 0.0241 0.2008 0.103 Uiso 0.5 1 calc PR A 2
H9B2 H 0.6055 0.0472 0.1968 0.103 Uiso 0.5 1 calc PR A 2
H9B3 H 0.5711 0.0277 0.1195 0.103 Uiso 0.5 1 calc PR A 2
N1 N 0.49012(12) 0.13959(11) 0.01267(18) 0.0449(8) Uani 1 1 d . . .
N2 N 0.57957(9) 0.22297(9) -0.00010(14) 0.0254(5) Uani 1 1 d . . .
O1 O 0.62596(7) 0.26662(7) 0.00113(11) 0.0238(4) Uani 1 1 d . A .
O2 O 0.5785(6) 0.0812(5) -0.0570(11) 0.1040(15) Uani 0.44553(2) 1 d PD B 1
O3 O 0.5349(4) 0.0068(4) -0.1389(7) 0.1040(15) Uani 0.44553(2) 1 d PD B 1
O4 O 0.6233(5) 0.0355(4) -0.1118(7) 0.1040(15) Uani 0.44553(2) 1 d PD B 1
O5 O 0.5926(4) 0.0815(3) -0.1958(6) 0.1040(15) Uani 0.44553(2) 1 d PD B 1
Cl1 Cl 0.58107(12) 0.04988(10) -0.1239(2) 0.0633(7) Uani 0.44553(2) 1 d PD B 1
O6 O 0.5473(7) -0.0032(6) -0.0326(9) 0.1040(15) Uani 0.29253(3) 1 d PD C 2
O7 O 0.6323(6) 0.0442(7) -0.0755(12) 0.1040(15) Uani 0.29253(3) 1 d PD C 2
O8 O 0.5704(7) 0.0249(6) -0.1704(9) 0.1040(15) Uani 0.29253(3) 1 d PD C 2
O9 O 0.5914(10) 0.0902(7) -0.0614(18) 0.1040(15) Uani 0.29253(3) 1 d PD C 2
Cl2 Cl 0.5853(2) 0.04005(16) -0.0812(3) 0.0633(7) Uani 0.29253(3) 1 d PD C 2
Co1 Co 0.528618(19) 0.195285(19) 0.0833 0.03092(18) Uani 1 2 d S A .
Mn1 Mn 0.6667 0.3333 0.0833 0.0190(2) Uani 1 6 d S . .
O14 O 0.6657(5) 0.0087(5) -0.2312(8) 0.077(4) Uani 0.3162 1 d PU . 1
H14O H 0.6579 0.0167 -0.1899 0.116 Uiso 0.3162 1 d PR . 1
H14P H 0.6926 0.0084 -0.2226 0.116 Uiso 0.3162 1 d PR . 1
O10 O 0.5068(10) 0.0114(14) -0.009(2) 0.1040(15) Uani 0.0950(2) 1 d PD . 3
O11 O 0.5780(14) 0.0905(7) -0.057(2) 0.1040(15) Uani 0.0950(2) 1 d PD . 3
O12 O 0.5617(17) 0.0129(16) -0.1198(16) 0.1040(15) Uani 0.0950(2) 1 d PD . 3
O13 O 0.5991(13) 0.0392(15) 0.0099(19) 0.1040(15) Uani 0.0950(2) 1 d PD . 3
Cl3 Cl 0.5603(6) 0.0393(4) -0.0453(9) 0.0633(7) Uani 0.0950(2) 1 d PD . 3
O14B O 0.6627(12) 0.0226(12) -0.122(2) 0.053(7) Uani 0.1 1 d PU D 3
H14R H 0.6782 0.0085 -0.0903 0.079 Uiso 0.1 1 d PR D 3
H14S H 0.6706 0.0512 -0.0956 0.079 Uiso 0.1 1 d PR D 3
O15 O 0.6707(10) 0.0203(9) -0.1703(17) 0.085(7) Uani 0.167 1 d PU E 4
H15O H 0.6793 -0.0017 -0.166 0.127 Uiso 0.167 1 d PR E 4
H15P H 0.6869 0.0419 -0.2066 0.127 Uiso 0.167 1 d PR E 4
O16 O 0.5993(12) 0.0970(11) -0.1039(18) 0.094(8) Uani 0.1667 1 d PU F 4
H16O H 0.5966 0.1036 -0.149 0.142 Uiso 0.1667 1 d PR F 4
H16P H 0.6165 0.0821 -0.1053 0.142 Uiso 0.1667 1 d PR F 4
O17 O 0.5341(10) 0.0096(11) -0.0587(17) 0.090(8) Uani 0.1667 1 d PU G 4
H17O H 0.5351 0.0375 -0.067 0.135 Uiso 0.1667 1 d PR G 4
H17P H 0.5127 -0.0114 -0.0947 0.135 Uiso 0.1667 1 d PR G 4
O18 O 0.628(2) 0.0468(19) -0.023(3) 0.083(13) Uani 0.0834 1 d PU H 4
H18O H 0.6549 0.0644 -0.0483 0.125 Uiso 0.0834 1 d PR H 4
H18P H 0.6078 0.0561 -0.0373 0.125 Uiso 0.0834 1 d PR H 4

loop_
_atom_site_aniso_label
_atom_site_aniso_U_11
_atom_site_aniso_U_22
_atom_site_aniso_U_33
_atom_site_aniso_U_23
_atom_site_aniso_U_13
_atom_site_aniso_U_12
C1 0.049(2) 0.059(3) 0.043(2) 0.011(2) -0.0090(19) -0.024(2)
C2 0.044(2) 0.0299(17) 0.0368(19) -0.0041(14) -0.0149(15) 0.0066(15)
C3 0.0326(16) 0.0275(15) 0.0309(16) -0.0065(12) -0.0125(13) 0.0118(13)
C4 0.0415(19) 0.0428(19) 0.0320(17) -0.0150(14) -0.0083(14) 0.0216(16)
C5 0.068(3) 0.041(2) 0.050(2) -0.0153(18) -0.019(2) -0.001(2)
C6 0.0405(18) 0.0265(15) 0.0284(15) 0.0019(12) 0.0008(13) 0.0162(14)
N4 0.091(5) 0.0305(18) 0.023(4) -0.004(2) -0.006(3) 0.036(3)
C8 0.058(5) 0.023(2) 0.033(5) 0.003(3) -0.004(3) 0.007(3)
C9 0.103(7) 0.035(3) 0.075(6) -0.001(3) -0.008(4) 0.038(4)
C7 0.071(3) 0.0411(19) 0.0245(16) 0.0021(14) -0.0023(16) 0.0354(19)
N3 0.0500(17) 0.0205(12) 0.0297(14) 0.0015(10) -0.0084(12) 0.0104(12)
N4B 0.091(5) 0.0305(18) 0.023(4) -0.004(2) -0.006(3) 0.036(3)
C8B 0.058(5) 0.023(2) 0.033(5) 0.003(3) -0.004(3) 0.007(3)
C9B 0.103(7) 0.035(3) 0.075(6) -0.001(3) -0.008(4) 0.038(4)
N1 0.0389(16) 0.0315(15) 0.0360(15) 0.0047(12) -0.0121(13) -0.0036(12)
N2 0.0239(12) 0.0220(11) 0.0275(12) -0.0015(10) -0.0074(9) 0.0093(10)
O1 0.0206(9) 0.0208(10) 0.0258(10) -0.0018(8) -0.0019(8) 0.0072(8)
O2 0.114(4) 0.067(2) 0.104(4) -0.004(2) -0.006(3) 0.025(3)
O3 0.114(4) 0.067(2) 0.104(4) -0.004(2) -0.006(3) 0.025(3)
O4 0.114(4) 0.067(2) 0.104(4) -0.004(2) -0.006(3) 0.025(3)
O5 0.114(4) 0.067(2) 0.104(4) -0.004(2) -0.006(3) 0.025(3)
Cl1 0.0649(13) 0.0316(10) 0.077(2) -0.0045(12) -0.0066(15) 0.0121(9)
O6 0.114(4) 0.067(2) 0.104(4) -0.004(2) -0.006(3) 0.025(3)
O7 0.114(4) 0.067(2) 0.104(4) -0.004(2) -0.006(3) 0.025(3)
O8 0.114(4) 0.067(2) 0.104(4) -0.004(2) -0.006(3) 0.025(3)
O9 0.114(4) 0.067(2) 0.104(4) -0.004(2) -0.006(3) 0.025(3)
Cl2 0.0649(13) 0.0316(10) 0.077(2) -0.0045(12) -0.0066(15) 0.0121(9)
Co1 0.0258(2) 0.0258(2) 0.0269(3) 0.00448(13) -0.00448(13) 0.0023(2)
Mn1 0.0186(3) 0.0186(3) 0.0197(5) 0 0 0.00932(15)
O14 0.086(6) 0.055(7) 0.087(9) 0.013(6) 0.030(6) 0.033(6)
O10 0.114(4) 0.067(2) 0.104(4) -0.004(2) -0.006(3) 0.025(3)
O11 0.114(4) 0.067(2) 0.104(4) -0.004(2) -0.006(3) 0.025(3)
O12 0.114(4) 0.067(2) 0.104(4) -0.004(2) -0.006(3) 0.025(3)
O13 0.114(4) 0.067(2) 0.104(4) -0.004(2) -0.006(3) 0.025(3)
Cl3 0.0649(13) 0.0316(10) 0.077(2) -0.0045(12) -0.0066(15) 0.0121(9)
O14B 0.053(10) 0.046(10) 0.054(11) 0.001(8) 0.001(8) 0.022(8)
O15 0.087(10) 0.058(9) 0.073(10) 0.005(8) 0.005(8) 0.008(7)
O16 0.091(11) 0.082(11) 0.101(12) -0.019(9) -0.001(9) 0.036(8)
O17 0.084(11) 0.075(11) 0.09560(11) 0.017(8) -0.005(8) 0.028(8)
O18 0.091(16) 0.077(16) 0.090(16) 0.003(10) -0.008(10) 0.048(11)

loop_
_atom_type_symbol
_atom_type_description
_atom_type_scat_dispersion_real
_atom_type_scat_dispersion_imag
_atom_type_scat_source
C C 0.0033 0.0016 'International Tables Vol C Tables 4.2.6.8 and 6.1.1.4'
H H 0 0 'International Tables Vol C Tables 4.2.6.8 and 6.1.1.4'
N N 0.0061 0.0033 'International Tables Vol C Tables 4.2.6.8 and 6.1.1.4'
O O 0.0106 0.006 'International Tables Vol C Tables 4.2.6.8 and 6.1.1.4'
Cl Cl 0.1484 0.1585 'International Tables Vol C Tables 4.2.6.8 and 6.1.1.4'
Co Co 0.3494 0.9721 'International Tables Vol C Tables 4.2.6.8 and 6.1.1.4'
Mn Mn 0.3368 0.7283 'International Tables Vol C Tables 4.2.6.8 and 6.1.1.4'

loop_
_geom_angle_atom_site_label_1
_geom_angle_atom_site_label_2
_geom_angle_atom_site_label_3
_geom_angle
_geom_angle_site_symmetry_1
_geom_angle_site_symmetry_3
N1 C1 C1 108.7(2) . 18_544
N1 C1 H1A 110 . .
C1 C1 H1A 110 18_544 .
N1 C1 H1B 110 . .
C1 C1 H1B 110 18_544 .
H1A C1 H1B 108.3 . .
N1 C2 C3 114.1(3) . .
N1 C2 C5 124.2(3) . .
C3 C2 C5 121.7(3) . .
N2 C3 C2 113.0(3) . .
N2 C3 C4 122.1(3) . .
C2 C3 C4 124.9(3) . .
C3 C4 H4A 109.5 . .
C3 C4 H4B 109.5 . .
H4A C4 H4B 109.5 . .
C3 C4 H4C 109.5 . .
H4A C4 H4C 109.5 . .
H4B C4 H4C 109.5 . .
C2 C5 H5A 109.5 . .
C2 C5 H5B 109.5 . .
H5A C5 H5B 109.5 . .
C2 C5 H5C 109.5 . .
H5A C5 H5C 109.5 . .
H5B C5 H5C 109.5 . .
C7 C6 N3 109.9(3) . .
C7 C6 H6 125 . .
N3 C6 H6 125 . .
C8 N4 C7 104.9(7) . .
C8 N4 C9 129.8(9) . .
C7 N4 C9 125.2(9) . .
N4 C8 N3 114.1(8) . .
N4 C8 H8 122.9 . .
N3 C8 H8 122.9 . .
N4 C7 C6 108.8(5) . .
C6 C7 N4B 102.8(5) . .
N4 C7 H7 123.3 . .
C6 C7 H7 126.9 . .
N4B C7 H7 129.3 . .
C8B N3 C6 108.3(5) . .
C6 N3 C8 100.7(5) . .
C8B N3 Co1 124.2(5) . .
C6 N3 Co1 126.9(2) . .
C8 N3 Co1 130.0(5) . .
C8B N4B C7 110.9(7) . .
C8B N4B C9B 122.3(9) . .
C7 N4B C9B 126.8(9) . .
N4B C8B N3 106.6(8) . .
N4B C8B H8B 126.7 . .
N3 C8B H8B 126.7 . .
N4B C9B H9B1 109.5 . .
N4B C9B H9B2 109.5 . .
H9B1 C9B H9B2 109.5 . .
N4B C9B H9B3 109.5 . .
H9B1 C9B H9B3 109.5 . .
H9B2 C9B H9B3 109.5 . .
C2 N1 C1 128.2(3) . .
C2 N1 Co1 115.8(2) . .
C1 N1 Co1 115.7(3) . .
O1 N2 C3 119.5(3) . .
O1 N2 Co1 126.79(18) . .
C3 N2 Co1 113.5(2) . .
N2 O1 Mn1 134.70(17) . .
H16P O2 H17O 109 . .
Cl1 O4 H14S 147.2 . .
H14S O4 H16P 106.4 . .
Cl1 O4 H18O 108.9 . .
H16P O4 H18O 74.9 . .
O3 Cl1 O5 103.6(6) . .
O3 Cl1 O2 113.0(7) . .
O5 Cl1 O2 109.0(8) . .
O3 Cl1 O4 110.4(7) . .
O5 Cl1 O4 109.1(7) . .
O2 Cl1 O4 111.4(8) . .
O7 Cl2 O9 107.3(13) . .
O7 Cl2 O6 110.1(11) . .
O9 Cl2 O6 113.9(13) . .
O7 Cl2 O8 102.9(11) . .
O9 Cl2 O8 113.0(15) . .
O6 Cl2 O8 109.1(9) . .
O6 Cl2 H16P 164 . .
O7 Cl2 H17O 165.9 . .
O8 Cl2 H18P 157 . .
N1 Co1 N1 86.25(19) 18_544 .
N1 Co1 N2 83.47(12) 18_544 18_544
N1 Co1 N2 169.51(12) . 18_544
N1 Co1 N2 169.51(12) 18_544 .
N1 Co1 N2 83.47(12) . .
N2 Co1 N2 106.87(14) 18_544 .
N1 Co1 N3 91.28(13) 18_544 18_544
N1 Co1 N3 90.87(13) . 18_544
N2 Co1 N3 87.26(11) 18_544 18_544
N2 Co1 N3 90.99(10) . 18_544
N1 Co1 N3 90.87(13) 18_544 .
N1 Co1 N3 91.27(13) . .
N2 Co1 N3 90.99(10) 18_544 .
N2 Co1 N3 87.26(11) . .
N3 Co1 N3 177.06(16) 18_544 .
O1 Mn1 O1 83.61(8) 16_554 18_544
O1 Mn1 O1 104.44(10) 16_554 2_655
O1 Mn1 O1 168.84(10) 18_544 2_655
O1 Mn1 O1 168.85(10) 16_554 .
O1 Mn1 O1 89.55(10) 18_544 .
O1 Mn1 O1 83.61(7) 2_655 .
O1 Mn1 O1 89.56(10) 16_554 3_665
O1 Mn1 O1 104.44(10) 18_544 3_665
O1 Mn1 O1 83.61(8) 2_655 3_665
O1 Mn1 O1 83.61(8) . 3_665
O1 Mn1 O1 83.61(8) 16_554 17_654
O1 Mn1 O1 83.61(8) 18_544 17_654
O1 Mn1 O1 89.55(10) 2_655 17_654
O1 Mn1 O1 104.44(10) . 17_654
O1 Mn1 O1 168.85(10) 3_665 17_654
H14O O14 H14P 104.9 . .
O11 Cl3 O13 103.6(7) . .
O11 Cl3 O10 113.0(8) . .
O13 Cl3 O10 109.0(8) . .
O11 Cl3 O12 110.5(7) . .
O13 Cl3 O12 109.1(7) . .
O10 Cl3 O12 111.4(9) . .
H14R O14B H14S 99.5 . .
H15O O15 H15P 112.6 . .
H16O O16 H16P 105.1 . .
H17O O17 H17P 103.4 . .
H18O O18 H18P 105.1 . .

loop_
_geom_bond_atom_site_label_1
_geom_bond_atom_site_label_2
_geom_bond_distance
_geom_bond_site_symmetry_2
C1 N1 1.466(5) .
C1 C1 1.540(8) 18_544
C1 H1A 0.97 .
C1 H1B 0.97 .
C2 N1 1.284(5) .
C2 C3 1.463(4) .
C2 C5 1.493(5) .
C3 N2 1.320(4) .
C3 C4 1.484(5) .
C4 H4A 0.96 .
C4 H4B 0.96 .
C4 H4C 0.96 .
C5 H5A 0.96 .
C5 H5B 0.96 .
C5 H5C 0.96 .
C6 C7 1.349(5) .
C6 N3 1.359(4) .
C6 H6 0.93 .
N4 C8 1.316(11) .
N4 C7 1.325(9) .
N4 C9 1.470(10) .
C8 N3 1.370(9) .
C8 H8 0.93 .
C9 H9A 0.96 .
C9 H9B 0.96 .
C9 H9C 0.96 .
C7 N4B 1.408(10) .
C7 H7 0.9461 .
N3 C8B 1.338(9) .
N3 Co1 1.929(3) .
N4B C8B 1.332(11) .
N4B C9B 1.479(10) .
C8B H8B 0.93 .
C9B H9B1 0.96 .
C9B H9B2 0.96 .
C9B H9B3 0.96 .
N1 Co1 1.859(3) .
N2 O1 1.299(3) .
N2 Co1 1.901(2) .
O1 Mn1 2.1800(19) .
O2 Cl1 1.472(15) .
O3 Cl1 1.313(10) .
O4 Cl1 1.483(12) .
O5 Cl1 1.457(10) .
O6 Cl2 1.438(14) .
O7 Cl2 1.303(15) .
O8 Cl2 1.569(14) .
O9 Cl2 1.406(17) .
Co1 N1 1.859(3) 18_544
Co1 N2 1.901(2) 18_544
Co1 N3 1.929(3) 18_544
Mn1 O1 2.1799(19) 16_554
Mn1 O1 2.1799(19) 18_544
Mn1 O1 2.1800(19) 2_655
Mn1 O1 2.1800(19) 3_665
Mn1 O1 2.1801(19) 17_654
O14 H14O 0.8022 .
O14 H14P 0.7961 .
O10 O10 0.65(6) 19_655
O10 Cl3 1.472(15) .
O10 Cl3 1.97(3) 19_655
O11 Cl3 1.313(10) .
O12 Cl3 1.484(12) .
O13 Cl3 1.457(10) .
Cl3 O10 1.97(3) 19_655
O14B H14R 0.9173 .
O14B H14S 0.8605 .
O15 H15O 0.7906 .
O15 H15P 0.8318 .
O16 H16O 0.8001 .
O16 H16P 0.8001 .
O17 H17O 0.8025 .
O17 H17P 0.863 .
O18 H18O 0.8 .
O18 H18P 0.8 .
